data_9009618
loop_
_publ_author_name
'Pertlik, F.'

_publ_section_title
;
 Crystal chemistry of natural tellurides II: Redetermination of the
 crystal structure of krennerite, (Au1-xAgx)Te2 with x ~ 0.2
;
_journal_name_full 'Tschermaks Mineralogische und Petrographische Mitteilungen'
_journal_page_first 253
_journal_page_last 262
_journal_paper_doi 10.1007/BF01082672
_journal_volume 33
_journal_year 1984
_chemical_compound_source 'Sacaramb, Romania'
_chemical_formula_sum 'Ag0.375 Au1.625 Te4'
_chemical_name_mineral Krennerite
_space_group_IT_number 28
_symmetry_space_group_name_Hall 'P 2 -2a'
_symmetry_space_group_name_H-M 'P m a 2'
_cell_angle_alpha 90
_cell_angle_beta 90
_cell_angle_gamma 90
_cell_length_a 16.580
_cell_length_b 8.849
_cell_length_c 4.464
_cell_formula_units_Z 4
_cell_volume 654.942
_database_code_amcsd 0015699
_exptl_crystal_density_diffrn 8.833
_cod_original_formula_sum 'Au1.625 Ag.375 Te4'
_cod_database_code 9009618

loop_
_space_group_symop_operation_xyz
x,y,z
1/2+x,-y,z
1/2-x,y,z
-x,-y,z

loop_
_atom_site_aniso_label
_atom_site_aniso_U_11
_atom_site_aniso_U_22
_atom_site_aniso_U_33
_atom_site_aniso_U_12
_atom_site_aniso_U_13
_atom_site_aniso_U_23
Au1 0.00279 0.00635 0.01010 0.00372 0.00000 0.00000
Ag1 0.00279 0.00635 0.01010 0.00372 0.00000 0.00000
Au2 0.00418 0.00357 0.01020 0.00000 0.00000 0.00060
Ag2 0.00418 0.00357 0.01020 0.00000 0.00000 0.00060
Au3 0.00279 0.00397 0.01322 0.00000 -0.00262 -0.00100
Te1 0.00557 0.00595 0.01191 0.00000 0.00000 -0.00020
Te2 0.00279 0.00793 0.01100 0.00000 0.00000 -0.00140
Te3 0.00279 0.00912 0.01040 0.00074 0.00112 0.00200
Te4 0.00279 0.00992 0.01282 -0.00074 0.00112 0.00360
Te5 0.00418 0.00635 0.01413 0.00000 0.00262 0.00020

loop_
_atom_site_label
_atom_site_fract_x
_atom_site_fract_y
_atom_site_fract_z
_atom_site_occupancy
Au1 0.00000 0.00000 0.10040 0.75000
Ag1 0.00000 0.00000 0.10040 0.25000
Au2 0.25000 0.32070 0.09070 0.50000
Ag2 0.25000 0.32070 0.09070 0.50000
Au3 0.12690 0.66480 0.58370 1.00000
Te1 0.25000 0.01690 0.05980 1.00000
Te2 0.25000 0.62070 -0.01820 1.00000
Te3 0.00770 0.69880 0.18860 1.00000
Te4 0.12670 0.36030 0.57160 1.00000
Te5 0.12060 0.96580 0.64130 1.00000

loop_
_cod_related_entry_id
_cod_related_entry_database
_cod_related_entry_code
1 AMCSD 0015699
